data_2237744
loop_
_publ_author_name
'\<Starha, Pavel'
'Popa, Igor'
'Dvo\<r\'ak, Zden\<ek'
'Tr\'avn\'i\<cek, Zden\<ek'

_publ_section_title
;
 6-(3,5-Dimethoxybenzylamino)-9-(oxan-2-yl)-9<i>H</i>-purine
;
_journal_coeditor_code ZQ2196
_journal_issue 4
_journal_name_full 'Acta Crystallographica Section E'
_journal_page_first o533
_journal_paper_doi 10.1107/S1600536813006697
_journal_volume 69
_journal_year 2013
_chemical_formula_iupac 'C19 H23 N5 O3'
_chemical_formula_moiety 'C19 H23 N5 O3'
_chemical_formula_sum 'C19 H23 N5 O3'
_chemical_formula_weight 369.42
_chemical_name_systematic
;
6-(3,5-Dimethoxybenzylamino)-9-(oxan-2-yl)-9<i>H</i>-purine
;
_space_group_IT_number 2
_symmetry_cell_setting triclinic
_symmetry_space_group_name_Hall '-P 1'
_symmetry_space_group_name_H-M 'P -1'
_atom_sites_solution_hydrogens geom
_atom_sites_solution_primary direct
_atom_sites_solution_secondary difmap
_audit_creation_method SHELXL-97
_cell_angle_alpha 84.808(3)
_cell_angle_beta 78.674(3)
_cell_angle_gamma 82.039(3)
_cell_formula_units_Z 2
_cell_length_a 8.6978(3)
_cell_length_b 8.8318(3)
_cell_length_c 12.1517(4)
_cell_measurement_reflns_used 6498
_cell_measurement_temperature 110(2)
_cell_measurement_theta_max 31.65
_cell_measurement_theta_min 2.98
_cell_volume 904.53(5)
_computing_cell_refinement
;
<i>CrysAlis PRO</i> (Agilent, 2012)
;
_computing_data_collection
;
<i>CrysAlis PRO</i> (Agilent, 2012)
;
_computing_data_reduction
;
<i>CrysAlis PRO</i> (Agilent, 2012)
;
_computing_molecular_graphics '<i>DIAMOND</i> (Brandenburg, 2011)'
_computing_publication_material '<i>publCIF</i> (Westrip, 2010)'
_computing_structure_refinement '<i>SHELXL97</i> (Sheldrick, 2008)'
_computing_structure_solution '<i>SHELXS97</i> (Sheldrick, 2008)'
_diffrn_ambient_temperature 110(2)
_diffrn_detector_area_resol_mean 8.3611
_diffrn_measured_fraction_theta_full 0.995
_diffrn_measured_fraction_theta_max 0.995
_diffrn_measurement_device_type 'Agilent Xcalibur Sapphire2'
_diffrn_measurement_method '\w scans'
_diffrn_radiation_monochromator graphite
_diffrn_radiation_source 'Enhance (Mo) X-ray Source'
_diffrn_radiation_type MoK\a
_diffrn_radiation_wavelength 0.71073
_diffrn_reflns_av_R_equivalents 0.0098
_diffrn_reflns_av_sigmaI/netI 0.0116
_diffrn_reflns_limit_h_max 10
_diffrn_reflns_limit_h_min -8
_diffrn_reflns_limit_k_max 9
_diffrn_reflns_limit_k_min -10
_diffrn_reflns_limit_l_max 14
_diffrn_reflns_limit_l_min -14
_diffrn_reflns_number 6684
_diffrn_reflns_theta_full 25.00
_diffrn_reflns_theta_max 25.00
_diffrn_reflns_theta_min 2.98
_exptl_absorpt_coefficient_mu 0.095
_exptl_absorpt_correction_T_max 0.968
_exptl_absorpt_correction_T_min 0.963
_exptl_absorpt_correction_type multi-scan
_exptl_absorpt_process_details
;
(<i>CrysAlis PRO</i>; Agilent, 2012).
;
_exptl_crystal_colour colourless
_exptl_crystal_density_diffrn 1.356
_exptl_crystal_density_method 'not measured'
_exptl_crystal_description prism
_exptl_crystal_F_000 392
_exptl_crystal_size_max 0.40
_exptl_crystal_size_mid 0.40
_exptl_crystal_size_min 0.35
_refine_diff_density_max 0.452
_refine_diff_density_min -0.221
_refine_ls_extinction_method none
_refine_ls_goodness_of_fit_ref 1.070
_refine_ls_hydrogen_treatment constr
_refine_ls_matrix_type full
_refine_ls_number_parameters 246
_refine_ls_number_reflns 3177
_refine_ls_number_restraints 0
_refine_ls_restrained_S_all 1.070
_refine_ls_R_factor_all 0.0509
_refine_ls_R_factor_gt 0.0442
_refine_ls_shift/su_max 0.000
_refine_ls_shift/su_mean 0.000
_refine_ls_structure_factor_coef Fsqd
_refine_ls_weighting_details 'calc w=1/[\s^2^(Fo^2^)+(0.0525P)^2^+0.5406P] where P=(Fo^2^+2Fc^2^)/3'
_refine_ls_weighting_scheme calc
_refine_ls_wR_factor_gt 0.1122
_refine_ls_wR_factor_ref 0.1161
_reflns_number_gt 2784
_reflns_number_total 3177
_reflns_threshold_expression I>2\s(I)
_cod_data_source_file zq2196.cif
_cod_data_source_block I
_cod_database_code 2237744
_cod_database_fobs_code 2237744

loop_
_symmetry_equiv_pos_as_xyz
'x, y, z'
'-x, -y, -z'

loop_
_atom_site_type_symbol
_atom_site_label
_atom_site_fract_x
_atom_site_fract_y
_atom_site_fract_z
_atom_site_U_iso_or_equiv
_atom_site_adp_type
_atom_site_calc_flag
_atom_site_refinement_flags
_atom_site_occupancy
_atom_site_symmetry_multiplicity
O O1 0.34333(13) 0.54945(15) 0.18751(10) 0.0325(3) Uani d . 1 1
N N1 0.74662(17) 0.93176(17) 0.56497(14) 0.0343(4) Uani d . 1 1
O O2 0.86794(14) 0.66871(15) 0.06254(11) 0.0348(3) Uani d . 1 1
C C2 0.7939(2) 1.0254(2) 0.62854(19) 0.0393(5) Uani d . 1 1
H H2 0.7252 1.1178 0.6431 0.047 Uiso calc R 1 1
N N3 0.92245(18) 1.00924(17) 0.67466(14) 0.0347(4) Uani d . 1 1
O O3 1.14994(17) 0.82537(18) 0.87030(12) 0.0457(4) Uani d . 1 1
C C4 1.01114(19) 0.87587(19) 0.64793(14) 0.0253(4) Uani d . 1 1
C C5 0.98030(19) 0.76782(18) 0.58273(14) 0.0240(4) Uani d . 1 1
N N6 0.79042(16) 0.70162(17) 0.47898(12) 0.0289(3) Uani d . 1 1
H H6 0.8574 0.6235 0.4525 0.035 Uiso calc R 1 1
C C6 0.83853(19) 0.79912(19) 0.54048(14) 0.0260(4) Uani d . 1 1
N N7 1.09793(16) 0.64320(16) 0.57585(12) 0.0269(3) Uani d . 1 1
C C8 1.19489(19) 0.67977(19) 0.63655(15) 0.0265(4) Uani d . 1 1
H H8 1.2878 0.6148 0.6480 0.032 Uiso calc R 1 1
N N9 1.15153(16) 0.81862(15) 0.68192(12) 0.0250(3) Uani d . 1 1
C C9 0.6313(2) 0.7216(2) 0.45512(15) 0.0302(4) Uani d . 1 1
H H9A 0.5858 0.8299 0.4635 0.036 Uiso calc R 1 1
H H9B 0.5652 0.6577 0.5113 0.036 Uiso calc R 1 1
C C10 0.62444(19) 0.67918(18) 0.33892(14) 0.0245(4) Uani d . 1 1
C C11 0.48482(19) 0.63085(18) 0.32182(14) 0.0244(4) Uani d . 1 1
H H11 0.3985 0.6226 0.3826 0.029 Uiso calc R 1 1
C C12 0.47421(19) 0.59515(18) 0.21484(15) 0.0251(4) Uani d . 1 1
C C13 0.6021(2) 0.60276(19) 0.12598(15) 0.0270(4) Uani d . 1 1
H H13 0.5954 0.5746 0.0536 0.032 Uiso calc R 1 1
C C14 0.73869(19) 0.65179(19) 0.14429(15) 0.0262(4) Uani d . 1 1
C C15 0.75085(19) 0.69009(18) 0.25110(14) 0.0255(4) Uani d . 1 1
H H15 0.8452 0.7233 0.2632 0.031 Uiso calc R 1 1
C C16 0.2009(2) 0.5642(2) 0.26940(16) 0.0374(5) Uani d . 1 1
H H16A 0.1155 0.5309 0.2391 0.056 Uiso calc R 1 1
H H16B 0.1729 0.6716 0.2877 0.056 Uiso calc R 1 1
H H16C 0.2164 0.5004 0.3375 0.056 Uiso calc R 1 1
C C17 0.8598(2) 0.6274(3) -0.04723(16) 0.0421(5) Uani d . 1 1
H H17A 0.9599 0.6404 -0.0984 0.063 Uiso calc R 1 1
H H17B 0.7734 0.6933 -0.0751 0.063 Uiso calc R 1 1
H H17C 0.8403 0.5202 -0.0433 0.063 Uiso calc R 1 1
C C18 1.2218(2) 0.88515(19) 0.76217(15) 0.0278(4) Uani d . 1 1
H H18 1.1926 0.9988 0.7569 0.033 Uiso calc R 1 1
C C19 1.2010(3) 0.8915(3) 0.95875(19) 0.0599(7) Uani d . 1 1
H H19A 1.1479 0.8498 1.0327 0.072 Uiso calc R 1 1
H H19B 1.1712 1.0039 0.9541 0.072 Uiso calc R 1 1
C C20 1.3771(3) 0.8561(3) 0.9489(2) 0.0600(7) Uani d . 1 1
H H20A 1.4064 0.7439 0.9578 0.072 Uiso calc R 1 1
H H20B 1.4112 0.9037 1.0093 0.072 Uiso calc R 1 1
C C21 1.4591(3) 0.9167(3) 0.8360(2) 0.0486(6) Uani d . 1 1
H H21A 1.5746 0.8868 0.8279 0.058 Uiso calc R 1 1
H H21B 1.4389 1.0300 0.8302 0.058 Uiso calc R 1 1
C C22 1.3974(2) 0.8509(2) 0.74142(18) 0.0381(5) Uani d . 1 1
H H22A 1.4431 0.8983 0.6674 0.046 Uiso calc R 1 1
H H22B 1.4289 0.7388 0.7412 0.046 Uiso calc R 1 1

loop_
_atom_site_aniso_label
_atom_site_aniso_U_11
_atom_site_aniso_U_22
_atom_site_aniso_U_33
_atom_site_aniso_U_12
_atom_site_aniso_U_13
_atom_site_aniso_U_23
O1 0.0209(6) 0.0443(8) 0.0359(7) -0.0083(5) -0.0071(5) -0.0122(6)
N1 0.0259(8) 0.0266(8) 0.0536(10) 0.0034(6) -0.0173(7) -0.0084(7)
O2 0.0270(7) 0.0448(8) 0.0353(7) -0.0124(6) -0.0040(5) -0.0088(6)
C2 0.0283(10) 0.0256(9) 0.0678(14) 0.0061(7) -0.0193(9) -0.0143(9)
N3 0.0269(8) 0.0245(8) 0.0561(10) 0.0023(6) -0.0157(7) -0.0123(7)
O3 0.0487(9) 0.0562(9) 0.0373(8) -0.0194(7) -0.0102(6) -0.0057(7)
C4 0.0207(8) 0.0224(8) 0.0341(9) -0.0019(6) -0.0082(7) -0.0033(7)
C5 0.0209(8) 0.0224(8) 0.0295(9) -0.0012(6) -0.0070(7) -0.0029(7)
N6 0.0231(7) 0.0306(8) 0.0360(8) 0.0043(6) -0.0145(6) -0.0101(6)
C6 0.0225(8) 0.0257(9) 0.0310(9) -0.0008(7) -0.0084(7) -0.0031(7)
N7 0.0221(7) 0.0256(7) 0.0347(8) 0.0019(6) -0.0109(6) -0.0068(6)
C8 0.0227(8) 0.0219(8) 0.0367(9) 0.0018(6) -0.0115(7) -0.0054(7)
N9 0.0221(7) 0.0213(7) 0.0344(8) -0.0014(5) -0.0118(6) -0.0046(6)
C9 0.0217(8) 0.0357(10) 0.0352(10) 0.0016(7) -0.0116(7) -0.0069(8)
C10 0.0233(8) 0.0177(8) 0.0340(9) 0.0040(6) -0.0132(7) -0.0034(7)
C11 0.0214(8) 0.0205(8) 0.0316(9) 0.0022(6) -0.0078(7) -0.0039(7)
C12 0.0215(8) 0.0202(8) 0.0363(9) -0.0013(6) -0.0119(7) -0.0044(7)
C13 0.0264(9) 0.0259(9) 0.0312(9) -0.0017(7) -0.0104(7) -0.0059(7)
C14 0.0224(8) 0.0223(8) 0.0341(9) -0.0014(6) -0.0064(7) -0.0026(7)
C15 0.0214(8) 0.0200(8) 0.0378(10) -0.0006(6) -0.0131(7) -0.0027(7)
C16 0.0238(9) 0.0543(12) 0.0373(10) -0.0112(8) -0.0048(8) -0.0116(9)
C17 0.0347(10) 0.0602(13) 0.0348(10) -0.0167(9) -0.0037(8) -0.0096(9)
C18 0.0311(9) 0.0207(8) 0.0360(10) -0.0055(7) -0.0144(8) -0.0031(7)
C19 0.0812(18) 0.0688(16) 0.0379(12) -0.0238(14) -0.0180(12) -0.0101(11)
C20 0.0923(19) 0.0450(13) 0.0620(15) -0.0279(13) -0.0523(14) 0.0076(11)
C21 0.0400(12) 0.0424(12) 0.0728(16) -0.0082(9) -0.0319(11) -0.0014(11)
C22 0.0238(9) 0.0453(11) 0.0477(12) -0.0038(8) -0.0140(8) -0.0015(9)

loop_
_atom_type_symbol
_atom_type_description
_atom_type_scat_dispersion_real
_atom_type_scat_dispersion_imag
_atom_type_scat_source
C C 0.0033 0.0016 'International Tables Vol C Tables 4.2.6.8 and 6.1.1.4'
H H 0.0000 0.0000 'International Tables Vol C Tables 4.2.6.8 and 6.1.1.4'
O O 0.0106 0.0060 'International Tables Vol C Tables 4.2.6.8 and 6.1.1.4'
N N 0.0061 0.0033 'International Tables Vol C Tables 4.2.6.8 and 6.1.1.4'

loop_
_geom_angle_atom_site_label_1
_geom_angle_atom_site_label_2
_geom_angle_atom_site_label_3
_geom_angle
C12 O1 C16 117.27(13)
C2 N1 C6 118.32(15)
C14 O2 C17 116.38(13)
N3 C2 N1 129.90(16)
N3 C2 H2 115.0
N1 C2 H2 115.0
C2 N3 C4 109.91(15)
C18 O3 C19 111.26(15)
N3 C4 C5 127.40(15)
N3 C4 N9 126.56(15)
C5 C4 N9 106.04(14)
C4 C5 N7 110.73(14)
C4 C5 C6 116.57(15)
N7 C5 C6 132.65(15)
C6 N6 C9 121.98(14)
C6 N6 H6 119.0
C9 N6 H6 119.0
N1 C6 N6 119.01(15)
N1 C6 C5 117.88(15)
N6 C6 C5 123.10(15)
C8 N7 C5 103.34(14)
N7 C8 N9 114.60(14)
N7 C8 H8 122.7
N9 C8 H8 122.7
C8 N9 C4 105.29(13)
C8 N9 C18 128.47(14)
C4 N9 C18 125.68(14)
N6 C9 C10 113.44(14)
N6 C9 H9A 108.9
C10 C9 H9A 108.9
N6 C9 H9B 108.9
C10 C9 H9B 108.9
H9A C9 H9B 107.7
C15 C10 C11 120.70(15)
C15 C10 C9 121.21(15)
C11 C10 C9 118.08(15)
C12 C11 C10 119.11(16)
C12 C11 H11 120.4
C10 C11 H11 120.4
O1 C12 C11 124.41(15)
O1 C12 C13 114.85(15)
C11 C12 C13 120.74(15)
C14 C13 C12 119.31(16)
C14 C13 H13 120.3
C12 C13 H13 120.3
O2 C14 C13 124.00(16)
O2 C14 C15 115.25(14)
C13 C14 C15 120.74(16)
C10 C15 C14 119.37(15)
C10 C15 H15 120.3
C14 C15 H15 120.3
O1 C16 H16A 109.5
O1 C16 H16B 109.5
H16A C16 H16B 109.5
O1 C16 H16C 109.5
H16A C16 H16C 109.5
H16B C16 H16C 109.5
O2 C17 H17A 109.5
O2 C17 H17B 109.5
H17A C17 H17B 109.5
O2 C17 H17C 109.5
H17A C17 H17C 109.5
H17B C17 H17C 109.5
O3 C18 N9 105.55(13)
O3 C18 C22 112.37(15)
N9 C18 C22 112.58(15)
O3 C18 H18 108.7
N9 C18 H18 108.7
C22 C18 H18 108.7
O3 C19 C20 110.3(2)
O3 C19 H19A 109.6
C20 C19 H19A 109.6
O3 C19 H19B 109.6
C20 C19 H19B 109.6
H19A C19 H19B 108.1
C19 C20 C21 110.10(18)
C19 C20 H20A 109.6
C21 C20 H20A 109.6
C19 C20 H20B 109.6
C21 C20 H20B 109.6
H20A C20 H20B 108.2
C20 C21 C22 109.71(17)
C20 C21 H21A 109.7
C22 C21 H21A 109.7
C20 C21 H21B 109.7
C22 C21 H21B 109.7
H21A C21 H21B 108.2
C18 C22 C21 108.40(16)
C18 C22 H22A 110.0
C21 C22 H22A 110.0
C18 C22 H22B 110.0
C21 C22 H22B 110.0
H22A C22 H22B 108.4

loop_
_geom_bond_atom_site_label_1
_geom_bond_atom_site_label_2
_geom_bond_distance
O1 C12 1.3672(19)
O1 C16 1.427(2)
N1 C2 1.336(2)
N1 C6 1.345(2)
O2 C14 1.362(2)
O2 C17 1.432(2)
C2 N3 1.331(2)
C2 H2 0.9500
N3 C4 1.344(2)
O3 C18 1.428(2)
O3 C19 1.438(2)
C4 C5 1.379(2)
C4 N9 1.381(2)
C5 N7 1.392(2)
C5 C6 1.410(2)
N6 C6 1.347(2)
N6 C9 1.453(2)
N6 H6 0.8800
N7 C8 1.312(2)
C8 N9 1.365(2)
C8 H8 0.9500
N9 C18 1.451(2)
C9 C10 1.508(2)
C9 H9A 0.9900
C9 H9B 0.9900
C10 C15 1.381(2)
C10 C11 1.400(2)
C11 C12 1.388(2)
C11 H11 0.9500
C12 C13 1.394(2)
C13 C14 1.383(2)
C13 H13 0.9500
C14 C15 1.398(2)
C15 H15 0.9500
C16 H16A 0.9800
C16 H16B 0.9800
C16 H16C 0.9800
C17 H17A 0.9800
C17 H17B 0.9800
C17 H17C 0.9800
C18 C22 1.491(2)
C18 H18 1.0000
C19 C20 1.503(4)
C19 H19A 0.9900
C19 H19B 0.9900
C20 C21 1.504(3)
C20 H20A 0.9900
C20 H20B 0.9900
C21 C22 1.548(3)
C21 H21A 0.9900
C21 H21B 0.9900
C22 H22A 0.9900
C22 H22B 0.9900

loop_
_geom_hbond_atom_site_label_D
_geom_hbond_atom_site_label_H
_geom_hbond_atom_site_label_A
_geom_hbond_site_symmetry_A
_geom_hbond_distance_DH
_geom_hbond_distance_HA
_geom_hbond_distance_DA
_geom_hbond_angle_DHA
N6 H6 N7 2_766 0.88 2.38 3.155(2) 147
C17 H17A O3 1_554 0.98 2.44 3.216(3) 136
C8 H8 Cg 2_766 0.95 2.72 3.506(2) 142
C21 H21B Cg 2_776 0.99 2.93 3.904(3) 169

loop_
_cod_related_entry_id
_cod_related_entry_database
_cod_related_entry_code
1 ChemSpider 24697010
